data_1551917
loop_
_publ_author_name
'Aksakal, Nuray Esra'
'Tanr\?iverdi E\,cik, Esra'
'Kazan, Hasan H\"useyin'
'Yenilmez \,Cift\,ci, G\"on\"ul'
'Yuksel, Fatma'

_publ_section_title
;
 Novel ruthenium(ii) and iridium(iii) BODIPY dyes: insights into their
 application in photodynamic therapy in vitro.
;
_journal_issue 8
_journal_name_full
'Photochemical &amp; photobiological sciences : Official journal of the European Photochemistry Association and the European Society for Photobiology'
_journal_page_first 2012
_journal_page_last 2022
_journal_paper_doi 10.1039/c9pp00201d
_journal_volume 18
_journal_year 2019
_chemical_formula_sum 'C33 H27 B F2 N2 O'
_chemical_formula_weight 516.37
_chemical_name_common 18gtu172_ET1_bas
_chemical_name_systematic bodipy
_space_group_crystal_system monoclinic
_space_group_IT_number 15
_space_group_name_Hall '-C 2yc'
_space_group_name_H-M_alt 'C 1 2/c 1'
_symmetry_space_group_name_Hall '-C 2yc'
_symmetry_space_group_name_H-M 'C 1 2/c 1'
_atom_sites_solution_hydrogens mixed
_audit_update_record
;
2019-02-20 deposited with the CCDC.    2019-06-27 downloaded from the CCDC.
;
_cell_angle_alpha 90
_cell_angle_beta 109.102(18)
_cell_angle_gamma 90
_cell_formula_units_Z 8
_cell_length_a 26.758(9)
_cell_length_b 9.137(2)
_cell_length_c 22.861(6)
_cell_measurement_reflns_used 2553
_cell_measurement_temperature 173.(2)
_cell_measurement_theta_max 23.6911
_cell_measurement_theta_min 2.6465
_cell_volume 5281(3)
_computing_cell_refinement 'SAINT V8.34A (Bruker AXS Inc., 2013)'
_computing_data_collection 'Bruker APEX2'
_computing_data_reduction 'SAINT V8.34A (Bruker AXS Inc., 2013)'
_computing_molecular_graphics 'Bruker SHELXTL'
_computing_publication_material 'Bruker SHELXTL'
_computing_structure_refinement 'SHELXL-2014 (Sheldrick, 2014)'
_computing_structure_solution 'SHELXS-97 (Sheldrick, 2008)'
_diffrn_ambient_temperature 173.(2)
_diffrn_detector_area_resol_mean 8.3333
_diffrn_measured_fraction_theta_full 0.998
_diffrn_measured_fraction_theta_max 0.998
_diffrn_measurement_device_type 'Bruker APEX-II CCD'
_diffrn_measurement_method '\f and \w scans'
_diffrn_radiation_monochromator multilayer
_diffrn_radiation_type MoK\a
_diffrn_radiation_wavelength 0.71073
_diffrn_reflns_av_R_equivalents 0.0854
_diffrn_reflns_av_unetI/netI 0.0985
_diffrn_reflns_limit_h_max 31
_diffrn_reflns_limit_h_min -29
_diffrn_reflns_limit_k_max 10
_diffrn_reflns_limit_k_min -10
_diffrn_reflns_limit_l_max 27
_diffrn_reflns_limit_l_min -27
_diffrn_reflns_number 15349
_diffrn_reflns_theta_full 25.00
_diffrn_reflns_theta_max 25.00
_diffrn_reflns_theta_min 1.61
_diffrn_source ImuS
_exptl_absorpt_coefficient_mu 0.087
_exptl_absorpt_correction_T_max 0.7457
_exptl_absorpt_correction_T_min 0.3037
_exptl_absorpt_correction_type multi-scan
_exptl_absorpt_process_details 'SADABS V2014/2 (Bruker AXS Inc.)'
_exptl_crystal_colour 'blue violet'
_exptl_crystal_density_diffrn 1.299
_exptl_crystal_density_method 'not measured'
_exptl_crystal_description plate
_exptl_crystal_F_000 2160
_exptl_crystal_size_max 0.459
_exptl_crystal_size_mid 0.170
_exptl_crystal_size_min 0.137
_refine_diff_density_max 0.230
_refine_diff_density_min -0.346
_refine_ls_extinction_method none
_refine_ls_goodness_of_fit_ref 1.044
_refine_ls_hydrogen_treatment mixed
_refine_ls_matrix_type full
_refine_ls_number_parameters 357
_refine_ls_number_reflns 4646
_refine_ls_number_restraints 1
_refine_ls_restrained_S_all 1.043
_refine_ls_R_factor_all 0.1025
_refine_ls_R_factor_gt 0.0668
_refine_ls_shift/su_max 0.000
_refine_ls_shift/su_mean 0.000
_refine_ls_structure_factor_coef Fsqd
_refine_ls_weighting_details 'w=1/[\s^2^(Fo^2^)+(0.0686P)^2^+3.5550P] where P=(Fo^2^+2Fc^2^)/3'
_refine_ls_weighting_scheme calc
_refine_ls_wR_factor_gt 0.1584
_refine_ls_wR_factor_ref 0.1824
_reflns_number_gt 3015
_reflns_number_total 4646
_reflns_threshold_expression 'I > 2\s(I)'
_cod_data_source_file c9pp00201d2.cif
_cod_data_source_block I
_cod_depositor_comments 'Adding full bibliography for 1551917--1551918.cif.'
_cod_original_cell_volume 5281.(3)
_cod_database_code 1551917

loop_
_space_group_symop_operation_xyz
'x, y, z'
'-x, y, -z+1/2'
'x+1/2, y+1/2, z'
'-x+1/2, y+1/2, -z+1/2'
'-x, -y, -z'
'x, -y, z-1/2'
'-x+1/2, -y+1/2, -z'
'x+1/2, -y+1/2, z-1/2'

loop_
_atom_site_type_symbol
_atom_site_label
_atom_site_fract_x
_atom_site_fract_y
_atom_site_fract_z
_atom_site_U_iso_or_equiv
_atom_site_adp_type
_atom_site_calc_flag
_atom_site_refinement_flags_adp
_atom_site_refinement_flags_posn
_atom_site_occupancy
B B1 0.36771(13) 0.6448(4) 0.45089(14) 0.0333(8) Uani d . . 1
N N1 0.41765(9) 0.6180(3) 0.50709(9) 0.0323(6) Uani d . . 1
N N2 0.32067(9) 0.5861(3) 0.46708(10) 0.0354(6) Uani d . . 1
O O1 0.38190(10) 0.2683(2) 0.80103(9) 0.0491(6) Uani d . D 1
H H1 0.3746(15) 0.329(3) 0.8267(14) 0.074 Uiso d U D 1
F F1 0.37299(6) 0.57059(19) 0.39938(6) 0.0402(5) Uani d . . 1
F F2 0.36125(7) 0.79292(18) 0.43598(7) 0.0436(5) Uani d . . 1
C C1 0.26932(12) 0.5826(3) 0.42849(13) 0.0402(8) Uani d . . 1
C C2 0.23876(13) 0.5147(4) 0.45989(15) 0.0535(10) Uani d . . 1
H H2 0.2018 0.4972 0.4434 0.064 Uiso calc U R 1
C C3 0.27046(13) 0.4774(4) 0.51810(14) 0.0484(9) Uani d . . 1
C C4 0.32254(12) 0.5214(3) 0.52279(12) 0.0363(7) Uani d . . 1
C C5 0.37127(11) 0.5046(3) 0.57020(12) 0.0323(7) Uani d . . 1
C C6 0.41812(12) 0.5502(3) 0.56178(12) 0.0319(7) Uani d . . 1
C C7 0.47179(12) 0.5523(3) 0.60278(12) 0.0351(7) Uani d . . 1
C C8 0.50075(12) 0.6214(3) 0.57190(13) 0.0373(8) Uani d . . 1
H H8 0.5378 0.6378 0.5875 0.045 Uiso calc U R 1
C C9 0.46697(11) 0.6648(3) 0.51306(12) 0.0334(7) Uani d . . 1
C C10 0.47864(12) 0.7499(3) 0.46680(12) 0.0356(7) Uani d . . 1
H H10 0.4527 0.7531 0.4268 0.043 Uiso calc U R 1
C C11 0.52320(12) 0.8252(3) 0.47547(13) 0.0381(8) Uani d . . 1
H H11 0.55 0.8145 0.5146 0.046 Uiso calc U R 1
C C12 0.53501(11) 0.9216(3) 0.43135(13) 0.0338(7) Uani d . . 1
C C13 0.58204(13) 1.0020(3) 0.44867(14) 0.0411(8) Uani d . . 1
H H13 0.6066 0.9909 0.4892 0.049 Uiso calc U R 1
C C14 0.59343(13) 1.0972(3) 0.40782(16) 0.0473(9) Uani d . . 1
H H14 0.6259 1.1496 0.4202 0.057 Uiso calc U R 1
C C15 0.55830(14) 1.1163(4) 0.34974(16) 0.0507(9) Uani d . . 1
H H15 0.566 1.1823 0.3218 0.061 Uiso calc U R 1
C C16 0.51137(14) 1.0389(4) 0.33195(15) 0.0515(9) Uani d . . 1
H H16 0.4869 1.0525 0.2915 0.062 Uiso calc U R 1
C C17 0.49958(12) 0.9428(4) 0.37169(13) 0.0418(8) Uani d . . 1
H H17 0.4671 0.8904 0.3585 0.05 Uiso calc U R 1
C C18 0.25479(12) 0.6388(3) 0.36652(13) 0.0409(8) Uani d . . 1
H H18 0.2792 0.7 0.3559 0.049 Uiso calc U R 1
C C19 0.20864(12) 0.6094(3) 0.32311(13) 0.0418(8) Uani d . . 1
H H19 0.1838 0.5535 0.3354 0.05 Uiso calc U R 1
C C20 0.19287(12) 0.6550(3) 0.25875(13) 0.0366(8) Uani d . . 1
C C21 0.14393(13) 0.6131(4) 0.21871(15) 0.0544(10) Uani d . . 1
H H21 0.121 0.5567 0.234 0.065 Uiso calc U R 1
C C22 0.12786(15) 0.6518(4) 0.15717(15) 0.0607(11) Uani d . . 1
H H22 0.0944 0.6196 0.1304 0.073 Uiso calc U R 1
C C23 0.15915(13) 0.7353(4) 0.13429(14) 0.0449(9) Uani d . . 1
H H23 0.1476 0.7635 0.092 0.054 Uiso calc U R 1
C C24 0.20790(13) 0.7784(4) 0.17334(14) 0.0472(9) Uani d . . 1
H H24 0.2303 0.8359 0.1577 0.057 Uiso calc U R 1
C C25 0.22435(13) 0.7393(3) 0.23428(14) 0.0439(8) Uani d . . 1
H H25 0.2581 0.7704 0.2605 0.053 Uiso calc U R 1
C C26 0.49383(13) 0.4952(4) 0.66729(13) 0.0504(9) Uani d . . 1
H H26A 0.495 0.3881 0.6664 0.076 Uiso calc U R 1
H H26B 0.4713 0.5267 0.6912 0.076 Uiso calc U R 1
H H26C 0.5297 0.5335 0.6866 0.076 Uiso calc U R 1
C C27 0.25107(14) 0.4032(5) 0.56466(16) 0.0662(12) Uani d . . 1
H H27A 0.2511 0.473 0.5972 0.099 Uiso calc U R 1
H H27B 0.2744 0.3208 0.583 0.099 Uiso calc U R 1
H H27C 0.215 0.3672 0.5444 0.099 Uiso calc U R 1
C C28 0.37184(11) 0.4425(3) 0.63046(12) 0.0323(7) Uani d . . 1
C C29 0.35829(12) 0.5265(3) 0.67281(13) 0.0382(8) Uani d . . 1
H H29 0.347 0.6246 0.6625 0.046 Uiso calc U R 1
C C30 0.36073(12) 0.4718(3) 0.72979(13) 0.0399(8) Uani d . . 1
H H30 0.3507 0.5312 0.7582 0.048 Uiso calc U R 1
C C31 0.37790(12) 0.3297(3) 0.74550(12) 0.0355(7) Uani d . . 1
C C32 0.39148(13) 0.2446(3) 0.70365(14) 0.0428(8) Uani d . . 1
H H32 0.4028 0.1465 0.714 0.051 Uiso calc U R 1
C C33 0.38890(13) 0.2998(3) 0.64689(13) 0.0427(8) Uani d . . 1
H H33 0.3989 0.2401 0.6185 0.051 Uiso calc U R 1

loop_
_atom_site_aniso_label
_atom_site_aniso_U_11
_atom_site_aniso_U_22
_atom_site_aniso_U_33
_atom_site_aniso_U_12
_atom_site_aniso_U_13
_atom_site_aniso_U_23
B1 0.0274(19) 0.040(2) 0.0257(16) -0.0029(16) -0.0007(14) 0.0012(14)
N1 0.0262(14) 0.0421(14) 0.0229(12) -0.0029(11) 0.0004(10) -0.0031(10)
N2 0.0259(14) 0.0480(15) 0.0270(12) -0.0016(12) 0.0016(10) 0.0046(11)
O1 0.0616(16) 0.0550(14) 0.0307(12) 0.0115(13) 0.0150(11) 0.0084(10)
F1 0.0356(10) 0.0557(11) 0.0245(8) -0.0075(9) 0.0032(7) -0.0066(7)
F2 0.0369(10) 0.0452(10) 0.0374(9) -0.0048(8) -0.0032(8) 0.0054(8)
C1 0.0283(17) 0.0511(19) 0.0335(16) 0.0030(16) -0.0003(13) 0.0051(14)
C2 0.0285(19) 0.079(3) 0.0460(19) -0.0034(18) 0.0032(15) 0.0124(18)
C3 0.0333(19) 0.067(2) 0.0403(18) -0.0043(17) 0.0060(15) 0.0086(16)
C4 0.0271(18) 0.0495(18) 0.0294(15) 0.0011(15) 0.0054(13) 0.0010(13)
C5 0.0292(17) 0.0392(16) 0.0257(14) 0.0008(14) 0.0051(12) -0.0031(12)
C6 0.0318(17) 0.0353(16) 0.0248(14) 0.0016(14) 0.0040(12) -0.0022(12)
C7 0.0343(18) 0.0379(17) 0.0265(14) 0.0062(15) 0.0008(13) -0.0034(12)
C8 0.0275(17) 0.0443(18) 0.0319(15) 0.0009(15) -0.0014(13) -0.0036(13)
C9 0.0258(17) 0.0403(16) 0.0285(15) -0.0017(14) 0.0011(12) -0.0082(12)
C10 0.0281(17) 0.0482(18) 0.0258(14) -0.0038(15) 0.0026(12) -0.0069(13)
C11 0.0308(18) 0.0493(18) 0.0287(15) -0.0010(16) 0.0022(13) -0.0072(14)
C12 0.0234(16) 0.0417(17) 0.0349(16) -0.0004(14) 0.0074(13) -0.0127(13)
C13 0.0324(19) 0.0437(18) 0.0452(18) -0.0011(15) 0.0098(15) -0.0130(15)
C14 0.040(2) 0.0384(18) 0.067(2) -0.0046(16) 0.0221(18) -0.0145(17)
C15 0.055(2) 0.049(2) 0.054(2) 0.0002(19) 0.0250(18) 0.0017(16)
C16 0.048(2) 0.063(2) 0.0424(18) -0.0039(19) 0.0124(16) 0.0021(17)
C17 0.0322(18) 0.053(2) 0.0383(17) -0.0041(16) 0.0088(14) -0.0068(15)
C18 0.0309(18) 0.0519(19) 0.0347(16) 0.0014(16) 0.0035(14) 0.0060(14)
C19 0.0306(18) 0.0488(19) 0.0392(17) -0.0009(15) 0.0021(14) 0.0076(14)
C20 0.0305(17) 0.0370(17) 0.0348(16) 0.0041(15) 0.0004(13) 0.0050(13)
C21 0.039(2) 0.065(2) 0.0444(19) -0.0110(18) -0.0063(16) 0.0176(17)
C22 0.047(2) 0.072(2) 0.0432(19) -0.010(2) -0.0118(17) 0.0131(18)
C23 0.045(2) 0.0495(19) 0.0328(16) 0.0058(17) 0.0020(15) 0.0078(15)
C24 0.047(2) 0.051(2) 0.0448(19) -0.0024(17) 0.0175(16) 0.0036(15)
C25 0.0360(19) 0.0477(19) 0.0406(18) -0.0003(16) 0.0022(14) -0.0016(15)
C26 0.039(2) 0.066(2) 0.0330(16) 0.0020(18) -0.0058(14) 0.0042(15)
C27 0.039(2) 0.103(3) 0.053(2) -0.011(2) 0.0115(17) 0.019(2)
C28 0.0277(16) 0.0371(17) 0.0276(14) 0.0013(14) 0.0028(12) 0.0018(12)
C29 0.0380(19) 0.0409(17) 0.0313(15) 0.0085(15) 0.0052(13) 0.0028(13)
C30 0.0392(19) 0.0483(19) 0.0301(15) 0.0087(16) 0.0085(14) -0.0015(14)
C31 0.0338(18) 0.0440(18) 0.0259(14) 0.0005(15) 0.0059(13) 0.0040(13)
C32 0.053(2) 0.0356(17) 0.0398(17) 0.0082(16) 0.0157(15) 0.0056(14)
C33 0.053(2) 0.0433(18) 0.0334(16) 0.0069(17) 0.0159(15) -0.0045(14)

loop_
_atom_type_symbol
_atom_type_description
_atom_type_scat_dispersion_real
_atom_type_scat_dispersion_imag
_atom_type_scat_source
C C 0.0033 0.0016 'International Tables Vol C Tables 4.2.6.8 and 6.1.1.4'
H H 0.0000 0.0000 'International Tables Vol C Tables 4.2.6.8 and 6.1.1.4'
B B 0.0013 0.0007 'International Tables Vol C Tables 4.2.6.8 and 6.1.1.4'
N N 0.0061 0.0033 'International Tables Vol C Tables 4.2.6.8 and 6.1.1.4'
O O 0.0106 0.0060 'International Tables Vol C Tables 4.2.6.8 and 6.1.1.4'
F F 0.0171 0.0103 'International Tables Vol C Tables 4.2.6.8 and 6.1.1.4'

loop_
_geom_angle_atom_site_label_1
_geom_angle_atom_site_label_2
_geom_angle_atom_site_label_3
_geom_angle
F2 B1 F1 107.6(2)
F2 B1 N2 110.8(3)
F1 B1 N2 110.6(2)
F2 B1 N1 111.3(2)
F1 B1 N1 109.0(3)
N2 B1 N1 107.6(2)
C9 N1 C6 109.2(2)
C9 N1 B1 125.9(2)
C6 N1 B1 124.8(2)
C1 N2 C4 107.9(2)
C1 N2 B1 126.0(2)
C4 N2 B1 126.0(2)
C31 O1 H1 113.(3)
N2 C1 C2 108.2(2)
N2 C1 C18 121.2(3)
C2 C1 C18 130.6(3)
C3 C2 C1 109.3(3)
C3 C2 H2 125.4
C1 C2 H2 125.4
C2 C3 C4 106.5(3)
C2 C3 C27 123.9(3)
C4 C3 C27 129.6(3)
N2 C4 C5 120.0(3)
N2 C4 C3 108.1(2)
C5 C4 C3 131.8(3)
C6 C5 C4 120.7(3)
C6 C5 C28 120.4(2)
C4 C5 C28 118.9(3)
N1 C6 C5 120.9(2)
N1 C6 C7 107.1(3)
C5 C6 C7 131.8(3)
C8 C7 C6 106.6(2)
C8 C7 C26 124.5(3)
C6 C7 C26 128.9(3)
C7 C8 C9 109.2(3)
C7 C8 H8 125.4
C9 C8 H8 125.4
N1 C9 C8 107.9(3)
N1 C9 C10 122.8(2)
C8 C9 C10 129.3(3)
C11 C10 C9 124.9(3)
C11 C10 H10 117.5
C9 C10 H10 117.5
C10 C11 C12 126.7(3)
C10 C11 H11 116.6
C12 C11 H11 116.6
C17 C12 C13 117.7(3)
C17 C12 C11 122.1(3)
C13 C12 C11 120.2(3)
C14 C13 C12 121.1(3)
C14 C13 H13 119.4
C12 C13 H13 119.4
C15 C14 C13 120.3(3)
C15 C14 H14 119.8
C13 C14 H14 119.8
C14 C15 C16 119.4(3)
C14 C15 H15 120.3
C16 C15 H15 120.3
C17 C16 C15 121.1(3)
C17 C16 H16 119.5
C15 C16 H16 119.5
C16 C17 C12 120.4(3)
C16 C17 H17 119.8
C12 C17 H17 119.8
C19 C18 C1 123.2(3)
C19 C18 H18 118.4
C1 C18 H18 118.4
C18 C19 C20 125.9(3)
C18 C19 H19 117.0
C20 C19 H19 117.0
C21 C20 C25 117.1(3)
C21 C20 C19 119.3(3)
C25 C20 C19 123.7(3)
C22 C21 C20 121.1(3)
C22 C21 H21 119.4
C20 C21 H21 119.4
C23 C22 C21 120.8(3)
C23 C22 H22 119.6
C21 C22 H22 119.6
C22 C23 C24 119.0(3)
C22 C23 H23 120.5
C24 C23 H23 120.5
C25 C24 C23 120.6(3)
C25 C24 H24 119.7
C23 C24 H24 119.7
C24 C25 C20 121.5(3)
C24 C25 H25 119.3
C20 C25 H25 119.3
C7 C26 H26A 109.5
C7 C26 H26B 109.5
H26A C26 H26B 109.5
C7 C26 H26C 109.5
H26A C26 H26C 109.5
H26B C26 H26C 109.5
C3 C27 H27A 109.5
C3 C27 H27B 109.5
H27A C27 H27B 109.5
C3 C27 H27C 109.5
H27A C27 H27C 109.5
H27B C27 H27C 109.5
C29 C28 C33 118.2(3)
C29 C28 C5 121.0(3)
C33 C28 C5 120.7(3)
C28 C29 C30 121.5(3)
C28 C29 H29 119.3
C30 C29 H29 119.3
C29 C30 C31 119.7(3)
C29 C30 H30 120.2
C31 C30 H30 120.2
O1 C31 C32 117.4(3)
O1 C31 C30 123.2(3)
C32 C31 C30 119.5(3)
C31 C32 C33 120.5(3)
C31 C32 H32 119.7
C33 C32 H32 119.7
C32 C33 C28 120.7(3)
C32 C33 H33 119.7
C28 C33 H33 119.7

loop_
_geom_bond_atom_site_label_1
_geom_bond_atom_site_label_2
_geom_bond_distance
B1 F2 1.393(4)
B1 F1 1.405(4)
B1 N2 1.521(4)
B1 N1 1.540(4)
N1 C9 1.351(4)
N1 C6 1.392(3)
N2 C1 1.369(4)
N2 C4 1.390(4)
O1 C31 1.360(3)
O1 H1 0.877(10)
C1 C2 1.397(5)
C1 C18 1.436(4)
C2 C3 1.367(4)
C2 H2 0.95
C3 C4 1.420(4)
C3 C27 1.491(5)
C4 C5 1.405(4)
C5 C6 1.393(4)
C5 C28 1.485(4)
C6 C7 1.435(4)
C7 C8 1.363(4)
C7 C26 1.492(4)
C8 C9 1.410(4)
C8 H8 0.95
C9 C10 1.427(4)
C10 C11 1.334(4)
C10 H10 0.95
C11 C12 1.450(4)
C11 H11 0.95
C12 C17 1.397(4)
C12 C13 1.398(4)
C13 C14 1.381(5)
C13 H13 0.95
C14 C15 1.364(4)
C14 H14 0.95
C15 C16 1.381(5)
C15 H15 0.95
C16 C17 1.373(4)
C16 H16 0.95
C17 H17 0.95
C18 C19 1.334(4)
C18 H18 0.95
C19 C20 1.453(4)
C19 H19 0.95
C20 C21 1.384(4)
C20 C25 1.387(4)
C21 C22 1.376(4)
C21 H21 0.95
C22 C23 1.358(5)
C22 H22 0.95
C23 C24 1.375(4)
C23 H23 0.95
C24 C25 1.364(4)
C24 H24 0.95
C25 H25 0.95
C26 H26A 0.98
C26 H26B 0.98
C26 H26C 0.98
C27 H27A 0.98
C27 H27B 0.98
C27 H27C 0.98
C28 C29 1.374(4)
C28 C33 1.392(4)
C29 C30 1.377(4)
C29 H29 0.95
C30 C31 1.385(4)
C30 H30 0.95
C31 C32 1.371(4)
C32 C33 1.373(4)
C32 H32 0.95
C33 H33 0.95

loop_
_geom_hbond_atom_site_label_D
_geom_hbond_atom_site_label_H
_geom_hbond_atom_site_label_A
_geom_hbond_site_symmetry_A
_geom_hbond_distance_DH
_geom_hbond_distance_HA
_geom_hbond_distance_DA
_geom_hbond_angle_DHA
O1 H1 F1 6_566 0.877(10) 1.909(14) 2.762(3) 164.(4)

loop_
_geom_torsion_atom_site_label_1
_geom_torsion_atom_site_label_2
_geom_torsion_atom_site_label_3
_geom_torsion_atom_site_label_4
_geom_torsion
F2 B1 N1 C9 -52.8(4)
F1 B1 N1 C9 65.7(4)
N2 B1 N1 C9 -174.4(3)
F2 B1 N1 C6 122.4(3)
F1 B1 N1 C6 -119.2(3)
N2 B1 N1 C6 0.8(4)
F2 B1 N2 C1 61.4(4)
F1 B1 N2 C1 -57.8(4)
N1 B1 N2 C1 -176.7(3)
F2 B1 N2 C4 -121.3(3)
F1 B1 N2 C4 119.4(3)
N1 B1 N2 C4 0.5(4)
C4 N2 C1 C2 -0.3(4)
B1 N2 C1 C2 177.4(3)
C4 N2 C1 C18 -178.6(3)
B1 N2 C1 C18 -0.9(5)
N2 C1 C2 C3 0.7(4)
C18 C1 C2 C3 178.8(3)
C1 C2 C3 C4 -0.9(4)
C1 C2 C3 C27 179.8(3)
C1 N2 C4 C5 177.2(3)
B1 N2 C4 C5 -0.5(4)
C1 N2 C4 C3 -0.2(3)
B1 N2 C4 C3 -177.9(3)
C2 C3 C4 N2 0.7(4)
C27 C3 C4 N2 180.0(4)
C2 C3 C4 C5 -176.3(3)
C27 C3 C4 C5 3.0(6)
N2 C4 C5 C6 -0.9(4)
C3 C4 C5 C6 175.8(3)
N2 C4 C5 C28 176.7(3)
C3 C4 C5 C28 -6.6(5)
C9 N1 C6 C5 173.7(3)
B1 N1 C6 C5 -2.2(4)
C9 N1 C6 C7 -1.9(3)
B1 N1 C6 C7 -177.8(3)
C4 C5 C6 N1 2.2(4)
C28 C5 C6 N1 -175.4(2)
C4 C5 C6 C7 176.5(3)
C28 C5 C6 C7 -1.0(5)
N1 C6 C7 C8 0.7(3)
C5 C6 C7 C8 -174.3(3)
N1 C6 C7 C26 179.3(3)
C5 C6 C7 C26 4.4(5)
C6 C7 C8 C9 0.8(3)
C26 C7 C8 C9 -178.0(3)
C6 N1 C9 C8 2.4(3)
B1 N1 C9 C8 178.2(3)
C6 N1 C9 C10 -174.5(3)
B1 N1 C9 C10 1.3(4)
C7 C8 C9 N1 -2.0(3)
C7 C8 C9 C10 174.6(3)
N1 C9 C10 C11 164.5(3)
C8 C9 C10 C11 -11.6(5)
C9 C10 C11 C12 -174.9(3)
C10 C11 C12 C17 -2.0(5)
C10 C11 C12 C13 175.2(3)
C17 C12 C13 C14 -1.0(4)
C11 C12 C13 C14 -178.4(3)
C12 C13 C14 C15 1.1(5)
C13 C14 C15 C16 -0.4(5)
C14 C15 C16 C17 -0.2(5)
C15 C16 C17 C12 0.2(5)
C13 C12 C17 C16 0.4(4)
C11 C12 C17 C16 177.7(3)
N2 C1 C18 C19 164.6(3)
C2 C1 C18 C19 -13.3(6)
C1 C18 C19 C20 -175.9(3)
C18 C19 C20 C21 178.6(3)
C18 C19 C20 C25 -1.3(5)
C25 C20 C21 C22 1.0(5)
C19 C20 C21 C22 -178.8(3)
C20 C21 C22 C23 -1.6(6)
C21 C22 C23 C24 1.4(6)
C22 C23 C24 C25 -0.7(5)
C23 C24 C25 C20 0.2(5)
C21 C20 C25 C24 -0.4(5)
C19 C20 C25 C24 179.5(3)
C6 C5 C28 C29 99.8(3)
C4 C5 C28 C29 -77.8(4)
C6 C5 C28 C33 -76.7(4)
C4 C5 C28 C33 105.7(3)
C33 C28 C29 C30 -0.8(5)
C5 C28 C29 C30 -177.4(3)
C28 C29 C30 C31 0.9(5)
C29 C30 C31 O1 179.3(3)
C29 C30 C31 C32 -1.0(5)
O1 C31 C32 C33 -179.4(3)
C30 C31 C32 C33 1.0(5)
C31 C32 C33 C28 -0.8(5)
C29 C28 C33 C32 0.7(5)
C5 C28 C33 C32 177.3(3)
